data_2104513
loop_
_publ_author_name
'Marsh, Richard E.'

_publ_section_title
;
 Space groups <i>P</i>1 and <i>Cc</i>: how are they doing?
;
_journal_coeditor_code BK5088
_journal_issue 6
_journal_name_full 'Acta Crystallographica Section B'
_journal_page_first 782
_journal_page_last 783
_journal_paper_doi 10.1107/S0108768109046448
_journal_volume 65
_journal_year 2009
_chemical_formula_moiety 'C36 H24 N6 Ni, 2(C9 H12 N O5 S2), H2 O'
_chemical_formula_sum 'C54 H50 N8 Ni O11 S4'
_chemical_formula_weight 1173.97
_chemical_name_systematic
;
tris(1,10-phenanthroline)nickel(ii)bis(N-p-toluenesulfonyltaurine)monohydrate
;
_space_group_IT_number 15
_symmetry_cell_setting monoclinic
_symmetry_space_group_name_Hall '-C 2yc'
_symmetry_space_group_name_H-M 'C 1 2/c 1'
_cell_angle_alpha 90.00
_cell_angle_beta 126.162(3)
_cell_angle_gamma 90.00
_cell_formula_units_Z 4
_cell_length_a 29.176(4)
_cell_length_b 10.4148(15)
_cell_length_c 21.287(3)
_cell_measurement_reflns_used 6403
_cell_measurement_temperature 294(2)
_cell_volume 5222.2(13)
_diffrn_radiation_type MoK\a
_diffrn_radiation_wavelength 0.71073
_exptl_crystal_colour 'pale green'
_exptl_crystal_density_diffrn 1.493
_exptl_crystal_description plate
_exptl_crystal_F_000 2440
_cod_data_source_file bk5088.cif
_cod_data_source_block WARTEP
_cod_depositor_comments
;
 Marking attached hydrogen atoms.

 Antanas Vaitkus,
 2018-02-05

The following automatic conversions were performed:
'_symmetry_cell_setting' value 'Monoclinic' changed to 'monoclinic'
according to '/home/saulius/struct/CIF-dictionaries/cif_core.dic'
dictionary named 'cif_core.dic' version 2.4.1 from 2010-06-29.

Automatic conversion script
Id: cif_fix_enum 1527 2010-12-29 10:47:43Z saulius 

The following automatic conversions were performed:

'_symmetry_cell_setting' value 'Monoclinic' changed to 'monoclinic'
according to /home/saulius/struct/CIF-dictionaries/cif_core.dic
dictionary named 'cif_core.dic' version 2.4.1 from 2010-06-29.

Automatic conversion script
Id: cif_fix_values 1715 2011-07-08 13:25:40Z adriana 
;
_cod_original_cell_volume 5222.1(13)
_cod_original_sg_symbol_H-M C2/c
_cod_database_code 2104513

loop_
_symmetry_equiv_pos_as_xyz
'x, y, z'
'-x, y, 1/2-z'
'-x, -y, -z'
'x, -y, z+1/2'
'x+1/2, y+1/2, z'
'1/2-x, 1/2+y, 1/2-z'
'1/2-x, 1/2-y, -z'
'x+1/2, -y+1/2, z+1/2'

loop_
_atom_site_label
_atom_site_type_symbol
_atom_site_fract_x
_atom_site_fract_y
_atom_site_fract_z
_atom_site_occupancy
_atom_site_attached_hydrogens
Ni1 Ni 0.0 0.0876 0.25 1 0
N1 N -0.00914 -0.03903 0.31940 1 0
N2 N 0.08424 0.07452 0.34954 1 0
N3 N -0.01960 0.24232 0.29350 1 0
C1 C -0.05584 -0.09396 0.30370 1 0
H1 H -0.0882 -0.0937 0.2526 1 0
C2 C -0.05844 -0.15262 0.36086 1 0
H2 H -0.0918 -0.1910 0.3476 1 0
C3 C -0.01096 -0.15238 0.43651 1 0
H3 H -0.0120 -0.1899 0.4752 1 0
C4 C 0.03900 -0.09571 0.45538 1 0
C5 C 0.09028 -0.08842 0.53301 1 0
H4 H 0.0910 -0.1230 0.5738 1 0
C6 C 0.13734 -0.03276 0.54826 1 0
H5 H 0.1698 -0.0298 0.5991 1 0
C7 C 0.13828 0.02157 0.48760 1 0
C8 C 0.18680 0.07500 0.49852 1 0
H6 H 0.2208 0.0796 0.5482 1 0
C9 C 0.18366 0.11961 0.43648 1 0
H7 H 0.2162 0.1494 0.4428 1 0
C10 C 0.13158 0.12118 0.36266 1 0
H8 H 0.1301 0.1560 0.3213 1 0
C11 C 0.08803 0.02096 0.41078 1 0
C12 C 0.03761 -0.03930 0.39501 1 0
C13 C -0.04138 0.24303 0.33332 1 0
H9 H -0.0483 0.1642 0.3468 1 0
C14 C -0.05452 0.35316 0.35636 1 0
H10 H -0.0698 0.3476 0.3842 1 0
C15 C -0.04447 0.47010 0.33738 1 0
H11 H -0.0524 0.5451 0.3529 1 0
C16 C -0.02216 0.47639 0.29480 1 0
C17 C -0.01016 0.59165 0.27136 1 0
H12 H -0.0166 0.6698 0.2860 1 0
C18 C -0.01070 0.35902 0.27278 1 0
S1 S 0.09956 -0.54513 0.51577 1 0
S2 S 0.29140 -0.76221 0.74658 1 0
O1 O 0.06070 -0.45176 0.50754 1 0
O2 O 0.08116 -0.67472 0.48794 1 0
O3 O 0.30908 -0.80970 0.82014 1 0
O4 O 0.32902 -0.67509 0.75402 1 0
O5 O 0.27979 -0.85922 0.69252 1 0
N4 N 0.14985 -0.55141 0.60622 1 0
H13 H 0.1486 -0.5098 0.6394 1 0
C19 C 0.12892 -0.48374 0.47036 1 0
C20 C 0.14676 -0.35925 0.48168 1 0
H14 H 0.1444 -0.3068 0.5149 1 0
C21 C 0.16802 -0.31195 0.44349 1 0
H15 H 0.1798 -0.2270 0.4514 1 0
C22 C 0.17217 -0.38736 0.39310 1 0
C23 C 0.15480 -0.51272 0.38440 1 0
H16 H 0.1576 -0.5664 0.3520 1 0
C24 C 0.13386 -0.56070 0.42150 1 0
H17 H 0.1226 -0.6462 0.4143 1 0
C25 C 0.19414 -0.33095 0.35042 1 0
H18 H 0.1637 -0.3208 0.2970 1 0
H19 H 0.2216 -0.3868 0.3552 1 0
H20 H 0.2110 -0.2496 0.3718 1 0
C26 C 0.19936 -0.63550 0.63106 1 0
H21 H 0.2252 -0.5888 0.6268 1 0
H22 H 0.1866 -0.7070 0.5974 1 0
C27 C 0.22777 -0.68034 0.70982 1 0
H23 H 0.2024 -0.7364 0.7122 1 0
H24 H 0.2357 -0.6072 0.7428 1 0
O6 O -0.1892 -0.0683 0.2200 0.5 2

loop_
_geom_angle_atom_site_label_1
_geom_angle_atom_site_label_2
_geom_angle_atom_site_label_3
_geom_angle
_geom_angle_site_symmetry_1
_geom_angle_site_symmetry_2
_geom_angle_site_symmetry_3
_geom_angle_publ_flag
N1 Ni1 N2 79.00 . . . yes
N1 Ni1 N3 89.49 . . . yes
N1 Ni1 N1 102.69 . . 2_555 yes
N1 Ni1 N2 96.30 . . 2_555 yes
N1 Ni1 N3 165.46 . . 2_555 yes
N2 Ni1 N3 93.79 . . . yes
N1 Ni1 N2 96.30 2_555 . . yes
N2 Ni1 N2 172.56 . . 2_555 yes
N2 Ni1 N3 91.93 . . 2_555 yes
N1 Ni1 N3 165.46 2_555 . . yes
N2 Ni1 N3 91.93 2_555 . . yes
N3 Ni1 N3 79.71 . . 2_555 yes
N1 Ni1 N2 79.00 2_555 . 2_555 yes
N1 Ni1 N3 89.49 2_555 . 2_555 yes
N2 Ni1 N3 93.79 2_555 . 2_555 yes
O1 S1 O2 120.77 . . . yes
O1 S1 N4 106.01 . . . yes
O1 S1 C19 107.26 . . . yes
O2 S1 N4 108.19 . . . yes
O2 S1 C19 107.45 . . . yes
N4 S1 C19 106.35 . . . yes
O3 S2 O4 111.20 . . . yes
O3 S2 O5 113.95 . . . yes
O3 S2 C27 105.20 . . . yes
O4 S2 O5 111.16 . . . yes
O4 S2 C27 107.28 . . . yes
O5 S2 C27 107.59 . . . yes
C1 N1 C12 117.38 . . . yes
Ni1 N1 C1 128.93 . . . yes
Ni1 N1 C12 112.07 . . . yes
Ni1 N2 C10 129.88 . . . yes
Ni1 N2 C11 112.24 . . . yes
C10 N2 C11 117.48 . . . yes
Ni1 N3 C13 130.12 . . . yes
C13 N3 C18 117.04 . . . yes
Ni1 N3 C18 112.74 . . . yes
S1 N4 C26 117.46 . . . yes
C26 N4 H13 121.00 . . . no
S1 N4 H13 122.00 . . . no
N1 C1 C2 122.87 . . . yes
C1 C2 C3 118.92 . . . no
C2 C3 C4 119.95 . . . no
C3 C4 C5 123.84 . . . no
C5 C4 C12 118.93 . . . no
C3 C4 C12 117.19 . . . no
C4 C5 C6 121.63 . . . no
C5 C6 C7 121.09 . . . no
C6 C7 C8 124.26 . . . no
C6 C7 C11 119.05 . . . no
C8 C7 C11 116.68 . . . no
C7 C8 C9 119.55 . . . no
C8 C9 C10 120.25 . . . no
N2 C10 C9 122.45 . . . yes
N2 C11 C7 123.32 . . . yes
N2 C11 C12 117.34 . . . yes
C7 C11 C12 119.34 . . . no
N1 C12 C4 123.68 . . . yes
N1 C12 C11 116.45 . . . yes
C4 C12 C11 119.86 . . . no
N3 C13 C14 124.56 . . . yes
C13 C14 C15 118.65 . . . no
C14 C15 C16 119.81 . . . no
C15 C16 C18 117.76 . . . no
C15 C16 C17 125.03 . . . no
C17 C16 C18 117.21 . . . no
C16 C17 C17 122.34 . . 2_555 no
C16 C18 C18 120.44 . . 2_555 no
N3 C18 C18 117.40 . . 2_555 yes
N3 C18 C16 122.16 . . . yes
S1 C19 C24 120.35 . . . yes
S1 C19 C20 120.69 . . . yes
C20 C19 C24 118.96 . . . no
C19 C20 C21 119.68 . . . no
C20 C21 C22 121.97 . . . no
C23 C22 C25 122.97 . . . no
C21 C22 C23 116.60 . . . no
C21 C22 C25 120.43 . . . no
C22 C23 C24 122.17 . . . no
C19 C24 C23 120.60 . . . no
N4 C26 C27 111.97 . . . yes
S2 C27 C26 114.06 . . . yes

loop_
_geom_bond_atom_site_label_1
_geom_bond_atom_site_label_2
_geom_bond_distance
_geom_bond_site_symmetry_1
_geom_bond_site_symmetry_2
_geom_bond_publ_flag
Ni1 N1 2.1114 . . yes
Ni1 N2 2.0984 . . yes
Ni1 N3 2.0990 . . yes
Ni1 N1 2.1114 . 2_555 yes
Ni1 N2 2.0984 . 2_555 yes
Ni1 N3 2.0990 . 2_555 yes
S1 O2 1.4441 . . yes
S1 N4 1.5907 . . yes
S1 C19 1.7476 . . yes
S1 O1 1.4239 . . yes
S2 O4 1.3594 . . yes
S2 O5 1.4141 . . yes
S2 O3 1.4175 . . yes
S2 C27 1.7525 . . yes
N1 C12 1.3639 . . yes
N1 C1 1.3259 . . yes
N2 C10 1.3291 . . yes
N2 C11 1.3611 . . yes
N3 C13 1.3259 . . yes
N3 C18 1.3691 . . yes
N4 C26 1.4939 . . yes
N4 H13 0.8500 . . no
C1 C2 1.4030 . . no
C2 C3 1.3710 . . no
C3 C4 1.3941 . . no
C4 C12 1.3917 . . no
C4 C5 1.4343 . . no
C5 C6 1.3419 . . no
C6 C7 1.4248 . . no
C7 C11 1.4122 . . no
C7 C8 1.4069 . . no
C8 C9 1.3511 . . no
C9 C10 1.4002 . . no
C11 C12 1.4449 . . no
C13 C14 1.3874 . . no
C14 C15 1.3683 . . no
C15 C16 1.3949 . . no
C16 C17 1.4208 . . no
C16 C18 1.4180 . . no
C17 C17 1.3471 . 2_555 no
C18 C18 1.4300 . 2_555 no
C1 H1 0.9300 . . no
C2 H2 0.9300 . . no
C3 H3 0.9300 . . no
C5 H4 0.9300 . . no
C6 H5 0.9300 . . no
C8 H6 0.9300 . . no
C9 H7 0.9300 . . no
C10 H8 0.9300 . . no
C13 H9 0.9300 . . no
C14 H10 0.9300 . . no
C15 H11 0.9300 . . no
C17 H12 0.9300 . . no
C19 C20 1.3645 . . no
C19 C24 1.3863 . . no
C20 C21 1.3724 . . no
C21 C22 1.3912 . . no
C22 C23 1.3729 . . no
C22 C25 1.5062 . . no
C23 C24 1.3476 . . no
C26 C27 1.4408 . . no
C20 H14 0.9300 . . no
C21 H15 0.9300 . . no
C23 H16 0.9300 . . no
C24 H17 0.9300 . . no
C25 H18 0.9500 . . no
C25 H19 0.9500 . . no
C25 H20 0.9500 . . no
C26 H21 0.9500 . . no
C26 H22 0.9400 . . no
C27 H23 0.9700 . . no
C27 H24 0.9700 . . no
